data_4511653
loop_
_publ_author_name
'Abourahma, Heba'
'Bodwell, Graham J.'
'Lu, Jianjiang'
'Moulton, Brian'
'Pottie, Ian R.'
'Walsh, Rosa Bailey'
'Zaworotko, Michael J.'

_publ_section_title
;
 Coordination Polymers from Calixarene-Like [Cu2(Dicarboxylate)2]4Building
 Blocks:&#x2009; Structural Diversity via Atropisomerism
;
_journal_issue 4
_journal_name_full 'Crystal Growth &amp; Design'
_journal_page_first 513
_journal_paper_doi 10.1021/cg0340345
_journal_volume 3
_journal_year 2003
_chemical_formula_sum 'C34 H26 Cl2 Cu2 N2 O8'
_chemical_formula_weight 788.55
_chemical_name_systematic
; 
 ? 
;
_space_group_IT_number 9
_symmetry_cell_setting monoclinic
_symmetry_space_group_name_Hall 'C -2yc'
_symmetry_space_group_name_H-M 'C 1 c 1'
_atom_sites_solution_hydrogens geom
_atom_sites_solution_primary direct
_atom_sites_solution_secondary difmap
_audit_creation_method SHELXL-97
_cell_angle_alpha 90.00
_cell_angle_beta 114.1330(10)
_cell_angle_gamma 90.00
_cell_formula_units_Z 4
_cell_length_a 19.5148(14)
_cell_length_b 12.7678(9)
_cell_length_c 14.3466(10)
_cell_measurement_reflns_used 5340
_cell_measurement_temperature 100(2)
_cell_measurement_theta_max 28.26
_cell_measurement_theta_min 2.19
_cell_volume 3262.2(4)
_computing_cell_refinement 'Bruker SMART'
_computing_data_collection 'Bruker SMART'
_computing_data_reduction 'Bruker SAINT'
_computing_molecular_graphics 'Bruker SHELXTL'
_computing_publication_material 'Bruker SHELXTL'
_computing_structure_refinement 'SHELXL-97 (Sheldrick, 1997)'
_computing_structure_solution 'SHELXS-97 (Sheldrick, 1990)'
_diffrn_ambient_temperature 100(2)
_diffrn_measured_fraction_theta_full 0.952
_diffrn_measured_fraction_theta_max 0.952
_diffrn_measurement_device_type 'CCD area detector'
_diffrn_measurement_method 'phi and omega scans'
_diffrn_radiation_monochromator graphite
_diffrn_radiation_source 'fine-focus sealed tube'
_diffrn_radiation_type MoK\a
_diffrn_radiation_wavelength 0.71073
_diffrn_reflns_av_R_equivalents 0.0332
_diffrn_reflns_av_sigmaI/netI 0.0632
_diffrn_reflns_limit_h_max 25
_diffrn_reflns_limit_h_min -25
_diffrn_reflns_limit_k_max 17
_diffrn_reflns_limit_k_min -14
_diffrn_reflns_limit_l_max 18
_diffrn_reflns_limit_l_min -15
_diffrn_reflns_number 10312
_diffrn_reflns_theta_full 28.29
_diffrn_reflns_theta_max 28.29
_diffrn_reflns_theta_min 1.96
_exptl_absorpt_coefficient_mu 1.523
_exptl_absorpt_correction_type none
_exptl_crystal_colour blue
_exptl_crystal_density_diffrn 1.606
_exptl_crystal_density_meas 0
_exptl_crystal_density_method 'not measured'
_exptl_crystal_description chunk
_exptl_crystal_F_000 1600
_exptl_crystal_size_max 0.10
_exptl_crystal_size_mid 0.10
_exptl_crystal_size_min 0.05
_refine_diff_density_max 0.675
_refine_diff_density_min -0.338
_refine_diff_density_rms 0.094
_refine_ls_abs_structure_details 'Flack H D (1983), Acta Cryst. A39, 876-881'
_refine_ls_abs_structure_Flack 0.487(15)
_refine_ls_extinction_method none
_refine_ls_goodness_of_fit_ref 0.904
_refine_ls_hydrogen_treatment mixed
_refine_ls_matrix_type full
_refine_ls_number_parameters 435
_refine_ls_number_reflns 6730
_refine_ls_number_restraints 2
_refine_ls_restrained_S_all 0.904
_refine_ls_R_factor_all 0.0530
_refine_ls_R_factor_gt 0.0454
_refine_ls_shift/su_max 0.001
_refine_ls_shift/su_mean 0.000
_refine_ls_structure_factor_coef Fsqd
_refine_ls_weighting_details 'calc w=1/[\s^2^(Fo^2^)+(0.0709P)^2^+8.5549P] where P=(Fo^2^+2Fc^2^)/3'
_refine_ls_weighting_scheme calc
_refine_ls_wR_factor_gt 0.1103
_refine_ls_wR_factor_ref 0.1173
_reflns_number_gt 6010
_reflns_number_total 6730
_reflns_threshold_expression >2sigma(I)
_cod_data_source_file JL25227.CIF
_cod_data_source_block jl25227
_cod_depositor_comments
;
The following automatic conversions were performed:

'_symmetry_cell_setting' value 'Monoclinic' changed to 'monoclinic'
according to
/usr/data/users/saulius/automatic-downloads/retrospective/ACS/lib/dictionaries/cif_core.dic
dictionary named 'cif_core.dic' version 2.4.2 from 2011-04-26.

Automatic conversion script
Id: cif_fix_values 2281 2013-09-26 08:29:07Z andrius 
;
_cod_original_sg_symbol_H-M Cc
_cod_database_code 4511653

loop_
_symmetry_equiv_pos_as_xyz
'x, y, z'
'x, -y, z+1/2'
'x+1/2, y+1/2, z'
'x+1/2, -y+1/2, z+1/2'

loop_
_atom_site_label
_atom_site_type_symbol
_atom_site_fract_x
_atom_site_fract_y
_atom_site_fract_z
_atom_site_U_iso_or_equiv
_atom_site_adp_type
_atom_site_occupancy
_atom_site_symmetry_multiplicity
_atom_site_calc_flag
_atom_site_refinement_flags
Cu1 Cu 0.14867(3) 0.81345(4) 0.26790(3) 0.01058(14) Uani 1 1 d .
Cu2 Cu 0.02975(3) 0.68637(4) 0.19909(3) 0.01051(13) Uani 1 1 d .
O1 O 0.0888(2) 0.8980(3) 0.3250(3) 0.0155(8) Uani 1 1 d .
O2 O 0.1880(2) 0.7031(3) 0.2070(3) 0.0160(8) Uani 1 1 d .
O3 O 0.1820(2) 0.7274(3) 0.3923(3) 0.0159(7) Uani 1 1 d .
O4 O 0.0973(2) 0.8824(3) 0.1354(3) 0.0155(7) Uani 1 1 d .
O5 O 0.0806(2) 0.6127(3) 0.1250(3) 0.0153(8) Uani 1 1 d .
O6 O -0.0100(2) 0.7909(3) 0.0884(3) 0.0167(8) Uani 1 1 d .
O7 O -0.0033(2) 0.7785(3) 0.2825(3) 0.0168(8) Uani 1 1 d .
O8 O 0.0913(2) 0.6057(3) 0.3258(3) 0.0161(8) Uani 1 1 d .
N1 N 0.2481(2) 0.9091(3) 0.3162(3) 0.0143(9) Uani 1 1 d .
N2 N -0.0656(3) 0.5847(3) 0.1588(3) 0.0136(9) Uani 1 1 d .
C1 C -0.2568(4) 0.3764(5) 0.0587(5) 0.0328(14) Uani 1 1 d .
H1A H -0.2931 0.3993 0.0856 0.049 Uiso 1 1 calc R
H1B H -0.2395 0.3055 0.0832 0.049 Uiso 1 1 calc R
H1C H -0.2808 0.3765 -0.0161 0.049 Uiso 1 1 calc R
C3 C 0.0288(3) 0.8612(4) 0.3247(4) 0.0139(10) Uani 1 1 d .
C5 C 0.1493(3) 0.6303(4) 0.1490(4) 0.0139(10) Uani 1 1 d .
C6 C 0.1502(3) 0.6422(4) 0.3936(4) 0.0133(10) Uani 1 1 d .
C7 C 0.0288(3) 0.8661(4) 0.0794(4) 0.0131(10) Uani 1 1 d .
C16 C 0.0282(3) 1.0001(4) -0.0511(4) 0.0113(9) Uani 1 1 d .
H16 H 0.0789 0.9838 -0.0375 0.014 Uiso 1 1 calc R
C17 C 0.1519(3) 0.5039(4) 0.5214(4) 0.0138(10) Uani 1 1 d .
H17 H 0.0992 0.4955 0.4852 0.017 Uiso 1 1 calc R
C25 C -0.0096(3) 0.9444(4) -0.0018(4) 0.0126(10) Uani 1 1 d .
C26 C 0.3779(3) 1.0338(5) 0.3917(4) 0.0184(11) Uani 1 1 d .
C27 C 0.1897(3) 0.5770(4) 0.4878(4) 0.0118(10) Uani 1 1 d .
C28 C 0.2437(3) 1.0138(4) 0.3092(4) 0.0191(11) Uani 1 1 d .
H28 H 0.1956 1.0455 0.2774 0.023 Uiso 1 1 calc R
C29 C -0.1986(3) 0.5566(5) 0.0839(5) 0.0262(13) Uani 1 1 d .
H29 H -0.2474 0.5863 0.0532 0.031 Uiso 1 1 calc R
C30 C -0.0575(3) 0.4809(4) 0.1699(4) 0.0165(11) Uani 1 1 d .
H30 H -0.0082 0.4528 0.1995 0.020 Uiso 1 1 calc R
C32 C -0.1906(3) 0.4504(5) 0.0948(4) 0.0225(12) Uani 1 1 d .
C33 C -0.1172(3) 0.4128(5) 0.1407(4) 0.0229(12) Uani 1 1 d .
H33 H -0.1084 0.3397 0.1518 0.027 Uiso 1 1 calc R
C34 C -0.1367(3) 0.6209(4) 0.1168(4) 0.0195(11) Uani 1 1 d .
H34 H -0.1444 0.6944 0.1096 0.023 Uiso 1 1 calc R
C35 C 0.3066(3) 1.0772(4) 0.3465(4) 0.0220(12) Uani 1 1 d .
H35 H 0.3009 1.1512 0.3411 0.026 Uiso 1 1 calc R
C36 C 0.3816(3) 0.9243(4) 0.3961(4) 0.0191(11) Uani 1 1 d .
H36 H 0.4289 0.8902 0.4253 0.023 Uiso 1 1 calc R
C38 C 0.3166(3) 0.8663(4) 0.3580(4) 0.0179(11) Uani 1 1 d .
H38 H 0.3205 0.7921 0.3615 0.021 Uiso 1 1 calc R
C39 C -0.0088(3) 0.9211(4) 0.3804(4) 0.0150(10) Uani 1 1 d .
C43 C 0.4474(3) 1.1004(5) 0.4342(4) 0.0265(13) Uani 1 1 d .
H43A H 0.4666 1.1112 0.3816 0.040 Uiso 1 1 calc R
H43B H 0.4857 1.0652 0.4932 0.040 Uiso 1 1 calc R
H43C H 0.4353 1.1683 0.4555 0.040 Uiso 1 1 calc R
C44 C 0.1905(3) 0.5568(4) 0.1073(4) 0.0137(10) Uani 1 1 d .
C2 C -0.1205(3) 1.0496(4) -0.0891(4) 0.0244(11) Uani 1 1 d .
H2 H -0.1711 1.0660 -0.1022 0.029 Uiso 1 1 calc R
C4 C 0.2681(3) 0.4528(4) 0.6585(4) 0.0176(10) Uani 1 1 d .
H4 H 0.2951 0.4084 0.7147 0.021 Uiso 1 1 calc R
C41 C -0.0827(3) 0.8942(4) 0.3640(4) 0.0187(10) Uani 1 1 d .
H41 H -0.1069 0.8371 0.3205 0.022 Uiso 1 1 calc R
C49 C 0.2669(2) 0.5901(4) 0.5432(4) 0.0142(9) Uani 1 1 d .
H49 H 0.2928 0.6422 0.5231 0.017 Uiso 1 1 calc R
C53 C 0.3058(3) 0.5276(4) 0.6273(4) 0.0197(10) Uani 1 1 d .
H53 H 0.3585 0.5359 0.6636 0.024 Uiso 1 1 calc R
C56 C -0.0837(3) 0.9690(4) -0.0229(4) 0.0202(10) Uani 1 1 d .
H56 H -0.1098 0.9298 0.0087 0.024 Uiso 1 1 calc R
Cl1 Cl -0.03489(8) 0.86230(11) 0.71000(11) 0.0339(3) Uani 1 1 d .
Cl2 Cl 0.06045(8) 0.72548(10) 0.90326(10) 0.0282(3) Uani 1 1 d .
C1B C 0.0446(3) 0.7964(4) 0.7174(4) 0.0233(11) Uani 1 1 d .
C2B C 0.1299(4) 0.7527(5) 0.6403(5) 0.0364(15) Uani 1 1 d .
H2B H 0.1447 0.7591 0.5851 0.044 Uiso 1 1 calc R
C3B C 0.0671(4) 0.8040(4) 0.6383(5) 0.0327(14) Uani 1 1 d .
H3B H 0.0386 0.8459 0.5807 0.039 Uiso 1 1 calc R
C4B C 0.0865(3) 0.7363(4) 0.8026(4) 0.0218(11) Uani 1 1 d .
C5B C 0.1713(4) 0.6913(5) 0.7253(5) 0.0325(13) Uani 1 1 d .
H5B H 0.2148 0.6552 0.7286 0.039 Uiso 1 1 calc R
C6B C 0.1486(3) 0.6834(4) 0.8053(5) 0.0274(12) Uani 1 1 d .
H6B H 0.1764 0.6407 0.8626 0.033 Uiso 1 1 calc R

loop_
_atom_site_aniso_label
_atom_site_aniso_U_11
_atom_site_aniso_U_22
_atom_site_aniso_U_33
_atom_site_aniso_U_23
_atom_site_aniso_U_13
_atom_site_aniso_U_12
Cu1 0.0146(3) 0.0097(3) 0.0079(3) -0.0008(2) 0.0051(2) -0.0019(2)
Cu2 0.0144(3) 0.0095(3) 0.0086(3) -0.0005(2) 0.0058(2) -0.0015(2)
O1 0.0190(17) 0.0155(17) 0.0143(18) -0.0027(13) 0.0092(14) -0.0003(14)
O2 0.0206(18) 0.0146(17) 0.0155(18) -0.0053(13) 0.0101(15) 0.0002(14)
O3 0.0213(17) 0.0126(16) 0.0111(17) 0.0015(13) 0.0040(14) -0.0040(15)
O4 0.0189(17) 0.0155(17) 0.0115(17) 0.0047(13) 0.0056(14) -0.0014(14)
O5 0.0194(18) 0.0161(18) 0.0121(17) -0.0025(13) 0.0082(14) -0.0003(14)
O6 0.0190(17) 0.0161(17) 0.0140(18) 0.0014(13) 0.0058(14) -0.0044(14)
O7 0.0226(19) 0.0165(18) 0.0145(18) -0.0065(14) 0.0109(15) -0.0055(15)
O8 0.0173(17) 0.0167(18) 0.0123(18) 0.0018(13) 0.0040(14) -0.0014(14)
N1 0.016(2) 0.014(2) 0.013(2) -0.0011(16) 0.0068(18) -0.0051(17)
N2 0.018(2) 0.016(2) 0.006(2) -0.0006(16) 0.0041(16) 0.0011(18)
C1 0.028(3) 0.042(4) 0.029(3) -0.003(3) 0.014(3) -0.016(3)
C3 0.016(2) 0.016(2) 0.014(3) 0.004(2) 0.010(2) 0.005(2)
C5 0.024(3) 0.011(2) 0.005(2) 0.0027(18) 0.005(2) 0.001(2)
C6 0.019(2) 0.014(2) 0.011(3) 0.0062(19) 0.011(2) 0.007(2)
C7 0.016(2) 0.015(2) 0.012(3) -0.0016(19) 0.010(2) -0.002(2)
C16 0.016(2) 0.010(2) 0.010(2) -0.0004(16) 0.0073(18) -0.0016(18)
C17 0.017(2) 0.011(2) 0.015(2) -0.0005(17) 0.0074(19) 0.0018(18)
C25 0.017(2) 0.010(2) 0.012(2) -0.0016(17) 0.0064(19) -0.0026(17)
C26 0.019(2) 0.025(3) 0.012(3) 0.001(2) 0.007(2) -0.006(2)
C27 0.018(2) 0.010(2) 0.011(2) -0.0009(17) 0.0105(19) 0.0043(18)
C28 0.019(3) 0.017(3) 0.023(3) -0.001(2) 0.010(2) -0.004(2)
C29 0.015(3) 0.038(4) 0.025(3) -0.001(2) 0.008(2) -0.003(2)
C30 0.015(2) 0.015(3) 0.014(3) 0.0033(19) 0.001(2) 0.0031(19)
C32 0.021(3) 0.036(3) 0.013(3) -0.005(2) 0.010(2) -0.008(2)
C33 0.022(3) 0.017(2) 0.028(3) 0.002(2) 0.009(2) -0.003(2)
C34 0.025(3) 0.013(2) 0.020(3) 0.003(2) 0.010(2) 0.007(2)
C35 0.029(3) 0.015(2) 0.022(3) -0.006(2) 0.011(2) -0.006(2)
C36 0.017(3) 0.023(3) 0.019(3) 0.001(2) 0.009(2) 0.002(2)
C38 0.017(3) 0.017(3) 0.018(3) 0.003(2) 0.007(2) 0.001(2)
C39 0.020(2) 0.012(2) 0.011(2) 0.0054(17) 0.004(2) 0.0056(18)
C43 0.021(3) 0.035(3) 0.023(3) 0.003(2) 0.009(2) -0.013(2)
C44 0.016(2) 0.013(2) 0.011(2) -0.0003(17) 0.0046(19) -0.0024(18)
C2 0.021(2) 0.032(3) 0.022(3) 0.010(2) 0.010(2) 0.005(2)
C4 0.020(2) 0.022(2) 0.011(2) 0.0071(18) 0.0063(19) 0.0056(19)
C41 0.019(2) 0.020(2) 0.016(2) -0.0051(18) 0.0064(19) -0.0019(19)
C49 0.012(2) 0.016(2) 0.018(2) 0.0004(18) 0.0092(18) -0.0015(17)
C53 0.010(2) 0.024(3) 0.021(3) 0.005(2) 0.0022(19) 0.0025(18)
C56 0.017(2) 0.027(3) 0.019(3) 0.008(2) 0.010(2) -0.003(2)
Cl1 0.0332(7) 0.0257(7) 0.0324(8) -0.0005(6) 0.0027(6) 0.0104(6)
Cl2 0.0391(7) 0.0268(6) 0.0242(7) 0.0055(5) 0.0185(6) 0.0063(6)
C1B 0.035(3) 0.015(2) 0.016(3) -0.0008(19) 0.006(2) -0.001(2)
C2B 0.063(4) 0.029(3) 0.029(3) -0.009(2) 0.032(3) -0.006(3)
C3B 0.055(4) 0.021(3) 0.021(3) 0.001(2) 0.014(3) -0.001(3)
C4B 0.026(3) 0.018(3) 0.018(3) -0.002(2) 0.005(2) -0.003(2)
C5B 0.035(3) 0.030(3) 0.038(4) -0.005(2) 0.020(3) 0.002(3)
C6B 0.030(3) 0.021(3) 0.032(3) 0.000(2) 0.013(3) -0.001(2)

loop_
_atom_type_symbol
_atom_type_description
_atom_type_scat_dispersion_real
_atom_type_scat_dispersion_imag
_atom_type_scat_source
C C 0.0033 0.0016 'International Tables Vol C Tables 4.2.6.8 and 6.1.1.4'
H H 0.0000 0.0000 'International Tables Vol C Tables 4.2.6.8 and 6.1.1.4'
N N 0.0061 0.0033 'International Tables Vol C Tables 4.2.6.8 and 6.1.1.4'
O O 0.0106 0.0060 'International Tables Vol C Tables 4.2.6.8 and 6.1.1.4'
Cl Cl 0.1484 0.1585 'International Tables Vol C Tables 4.2.6.8 and 6.1.1.4'
Cu Cu 0.3201 1.2651 'International Tables Vol C Tables 4.2.6.8 and 6.1.1.4'

loop_
_geom_angle_atom_site_label_1
_geom_angle_atom_site_label_2
_geom_angle_atom_site_label_3
_geom_angle
_geom_angle_site_symmetry_1
_geom_angle_site_symmetry_3
O4 Cu1 O3 168.63(15) . .
O4 Cu1 O2 91.64(15) . .
O3 Cu1 O2 87.61(15) . .
O4 Cu1 O1 90.12(15) . .
O3 Cu1 O1 87.81(15) . .
O2 Cu1 O1 165.40(15) . .
O4 Cu1 N1 95.36(16) . .
O3 Cu1 N1 96.01(16) . .
O2 Cu1 N1 94.87(17) . .
O1 Cu1 N1 99.40(16) . .
O4 Cu1 Cu2 83.80(11) . .
O3 Cu1 Cu2 84.88(10) . .
O2 Cu1 Cu2 80.72(11) . .
O1 Cu1 Cu2 85.06(10) . .
N1 Cu1 Cu2 175.47(12) . .
O5 Cu2 O7 168.49(15) . .
O5 Cu2 O6 90.42(15) . .
O7 Cu2 O6 88.09(16) . .
O5 Cu2 O8 89.84(15) . .
O7 Cu2 O8 88.81(16) . .
O6 Cu2 O8 165.70(15) . .
O5 Cu2 N2 97.94(16) . .
O7 Cu2 N2 93.55(16) . .
O6 Cu2 N2 100.38(16) . .
O8 Cu2 N2 93.74(15) . .
O5 Cu2 Cu1 86.36(10) . .
O7 Cu2 Cu1 82.14(10) . .
O6 Cu2 Cu1 83.27(11) . .
O8 Cu2 Cu1 82.48(10) . .
N2 Cu2 Cu1 174.30(11) . .
C3 O1 Cu1 119.8(3) . .
C5 O2 Cu1 125.4(4) . .
C6 O3 Cu1 121.1(3) . .
C7 O4 Cu1 122.1(3) . .
C5 O5 Cu2 118.8(3) . .
C7 O6 Cu2 122.8(3) . .
C3 O7 Cu2 125.1(3) . .
C6 O8 Cu2 122.1(3) . .
C38 N1 C28 117.6(5) . .
C38 N1 Cu1 121.1(4) . .
C28 N1 Cu1 121.3(4) . .
C30 N2 C34 116.3(5) . .
C30 N2 Cu2 121.4(4) . .
C34 N2 Cu2 122.2(4) . .
O7 C3 O1 126.7(5) . .
O7 C3 C39 115.6(4) . .
O1 C3 C39 117.7(5) . .
O5 C5 O2 126.2(5) . .
O5 C5 C44 117.3(4) . .
O2 C5 C44 116.4(5) . .
O8 C6 O3 127.7(5) . .
O8 C6 C27 117.6(4) . .
O3 C6 C27 114.7(5) . .
O6 C7 O4 125.7(5) . .
O6 C7 C25 117.4(5) . .
O4 C7 C25 116.8(4) . .
C39 C16 C25 119.7(5) 2_574 .
C44 C17 C27 120.6(5) 2_565 .
C56 C25 C16 119.4(5) . .
C56 C25 C7 118.1(4) . .
C16 C25 C7 122.3(5) . .
C35 C26 C36 116.3(5) . .
C35 C26 C43 122.0(5) . .
C36 C26 C43 121.7(5) . .
C17 C27 C49 118.9(5) . .
C17 C27 C6 122.2(5) . .
C49 C27 C6 118.9(4) . .
N1 C28 C35 122.4(5) . .
C32 C29 C34 120.7(5) . .
N2 C30 C33 123.2(5) . .
C29 C32 C33 116.3(5) . .
C29 C32 C1 122.7(6) . .
C33 C32 C1 121.0(6) . .
C30 C33 C32 120.3(5) . .
N2 C34 C29 123.3(5) . .
C28 C35 C26 120.6(5) . .
C38 C36 C26 119.9(5) . .
N1 C38 C36 123.2(5) . .
C16 C39 C41 119.8(5) 2_575 .
C16 C39 C3 121.5(5) 2_575 .
C41 C39 C3 118.7(5) . .
C17 C44 C4 119.8(5) 2_564 2_564
C17 C44 C5 121.1(5) 2_564 .
C4 C44 C5 119.1(4) 2_564 .
C41 C2 C56 119.2(5) 2_574 .
C53 C4 C44 119.8(4) . 2_565
C2 C41 C39 120.4(5) 2_575 .
C53 C49 C27 120.5(4) . .
C49 C53 C4 120.2(4) . .
C2 C56 C25 121.3(5) . .
C3B C1B C4B 119.4(6) . .
C3B C1B Cl1 119.7(5) . .
C4B C1B Cl1 120.9(5) . .
C3B C2B C5B 118.5(6) . .
C1B C3B C2B 121.9(6) . .
C6B C4B C1B 119.4(5) . .
C6B C4B Cl2 119.8(5) . .
C1B C4B Cl2 120.8(5) . .
C6B C5B C2B 119.7(6) . .
C4B C6B C5B 121.0(6) . .

loop_
_geom_bond_atom_site_label_1
_geom_bond_atom_site_label_2
_geom_bond_distance
_geom_bond_site_symmetry_2
Cu1 O4 1.958(3) .
Cu1 O3 1.966(3) .
Cu1 O2 1.972(3) .
Cu1 O1 1.996(4) .
Cu1 N1 2.154(4) .
Cu1 Cu2 2.6682(6) .
Cu2 O5 1.965(4) .
Cu2 O7 1.966(4) .
Cu2 O6 1.974(4) .
Cu2 O8 2.005(4) .
Cu2 N2 2.145(4) .
O1 C3 1.259(6) .
O2 C5 1.269(6) .
O3 C6 1.256(6) .
O4 C7 1.264(6) .
O5 C5 1.262(6) .
O6 C7 1.262(6) .
O7 C3 1.251(7) .
O8 C6 1.254(6) .
N1 C38 1.337(7) .
N1 C28 1.340(7) .
N2 C30 1.336(7) .
N2 C34 1.348(7) .
C1 C32 1.511(8) .
C3 C39 1.497(7) .
C5 C44 1.509(7) .
C6 C27 1.503(7) .
C7 C25 1.485(7) .
C16 C39 1.385(7) 2_574
C16 C25 1.406(7) .
C17 C44 1.388(7) 2_565
C17 C27 1.392(7) .
C25 C56 1.388(7) .
C26 C35 1.389(8) .
C26 C36 1.400(8) .
C26 C43 1.503(7) .
C27 C49 1.395(7) .
C28 C35 1.382(7) .
C29 C32 1.366(8) .
C29 C34 1.375(8) .
C30 C33 1.374(8) .
C32 C33 1.396(8) .
C36 C38 1.375(8) .
C39 C16 1.385(7) 2_575
C39 C41 1.407(7) .
C44 C17 1.388(7) 2_564
C44 C4 1.392(7) 2_564
C2 C41 1.385(7) 2_574
C2 C56 1.385(7) .
C4 C53 1.388(7) .
C4 C44 1.392(7) 2_565
C41 C2 1.385(7) 2_575
C49 C53 1.386(7) .
Cl1 C1B 1.729(6) .
Cl2 C4B 1.722(6) .
C1B C3B 1.379(8) .
C1B C4B 1.390(7) .
C2B C3B 1.379(9) .
C2B C5B 1.396(9) .
C4B C6B 1.374(8) .
C5B C6B 1.392(9) .
